data_7700220
loop_
_publ_author_name
'Zhang, Fangjun'
'Yi, Weiyin'
'Zhang, Jie'
'You, Qing'
'Weng, Linhong'
'Zhou, Xigeng'

_publ_section_title
;
 Oxidation and chalcogenylative disproportionation of anionic phosphide
 ligands in yttrium complexes with elemental sulfur and selenium.
;
_journal_issue 28
_journal_name_full 'Dalton transactions (Cambridge, England : 2003)'
_journal_page_first 10596
_journal_page_last 10603
_journal_paper_doi 10.1039/c9dt01537j
_journal_volume 48
_journal_year 2019
_chemical_formula_sum 'C36 H45 B N6 O2 P S Y'
_chemical_formula_weight 756.53
_space_group_crystal_system monoclinic
_space_group_IT_number 4
_space_group_name_Hall 'P 2yb'
_space_group_name_H-M_alt 'P 1 21 1'
_symmetry_space_group_name_Hall 'P 2yb'
_symmetry_space_group_name_H-M 'P 1 21 1'
_atom_sites_solution_hydrogens mixed
_audit_creation_method SHELXL-2018/3
_audit_update_record
;
2019-05-22 deposited with the CCDC.    2019-06-07 downloaded from the CCDC.
;
_cell_angle_alpha 90
_cell_angle_beta 105.461(7)
_cell_angle_gamma 90
_cell_formula_units_Z 2
_cell_length_a 10.950(6)
_cell_length_b 13.491(7)
_cell_length_c 13.080(7)
_cell_measurement_reflns_used 833
_cell_measurement_temperature 293(2)
_cell_measurement_theta_max 21.15
_cell_measurement_theta_min 3.01
_cell_volume 1862.3(17)
_computing_cell_refinement 'Bruker SMART'
_computing_data_collection 'Bruker SMART'
_computing_data_reduction 'Bruker SHELXTL'
_computing_molecular_graphics 'Bruker SHELXTL'
_computing_publication_material 'Bruker SHELXTL'
_computing_structure_refinement 'SHELXL-2018/3 (Sheldrick, 2018)'
_computing_structure_solution 'Bruker SHELXTL'
_diffrn_ambient_temperature 293(2)
_diffrn_measured_fraction_theta_full 0.999
_diffrn_measured_fraction_theta_max 0.998
_diffrn_measurement_device_type 'CCD area detector'
_diffrn_measurement_method 'phi and omega scans'
_diffrn_radiation_type MoK\a
_diffrn_radiation_wavelength 0.71073
_diffrn_reflns_av_R_equivalents 0.0710
_diffrn_reflns_av_unetI/netI 0.1288
_diffrn_reflns_Laue_measured_fraction_full 0.999
_diffrn_reflns_Laue_measured_fraction_max 0.998
_diffrn_reflns_limit_h_max 6
_diffrn_reflns_limit_h_min -13
_diffrn_reflns_limit_k_max 16
_diffrn_reflns_limit_k_min -16
_diffrn_reflns_limit_l_max 15
_diffrn_reflns_limit_l_min -13
_diffrn_reflns_number 8111
_diffrn_reflns_point_group_measured_fraction_full 0.949
_diffrn_reflns_point_group_measured_fraction_max 0.946
_diffrn_reflns_theta_full 25.242
_diffrn_reflns_theta_max 25.599
_diffrn_reflns_theta_min 1.615
_exptl_absorpt_coefficient_mu 1.705
_exptl_absorpt_correction_T_max 1.0000
_exptl_absorpt_correction_T_min 0.2762
_exptl_absorpt_correction_type multi-scan
_exptl_absorpt_process_details sadabs
_exptl_crystal_colour colorless
_exptl_crystal_density_diffrn 1.349
_exptl_crystal_description block
_exptl_crystal_F_000 788
_exptl_crystal_size_max 0.120
_exptl_crystal_size_mid 0.100
_exptl_crystal_size_min 0.060
_refine_diff_density_max 1.086
_refine_diff_density_min -0.528
_refine_diff_density_rms 0.082
_refine_ls_abs_structure_details
; 
 Flack x determined using 1164 quotients [(I+)-(I-)]/[(I+)+(I-)] 
 (Parsons, Flack and Wagner, Acta Cryst. B69 (2013) 249-259). 
;
_refine_ls_abs_structure_Flack -0.033(10)
_refine_ls_extinction_method none
_refine_ls_goodness_of_fit_ref 0.968
_refine_ls_hydrogen_treatment mixed
_refine_ls_matrix_type full
_refine_ls_number_parameters 457
_refine_ls_number_reflns 6633
_refine_ls_number_restraints 15
_refine_ls_restrained_S_all 0.967
_refine_ls_R_factor_all 0.1377
_refine_ls_R_factor_gt 0.0758
_refine_ls_shift/su_max 0.004
_refine_ls_shift/su_mean 0.000
_refine_ls_structure_factor_coef Fsqd
_refine_ls_weighting_details 'w=1/[\s^2^(Fo^2^)+(0.0158P)^2^+8.3239P] where P=(Fo^2^+2Fc^2^)/3'
_refine_ls_weighting_scheme calc
_refine_ls_wR_factor_gt 0.1382
_refine_ls_wR_factor_ref 0.1589
_reflns_Friedel_coverage 0.814
_reflns_Friedel_fraction_full 0.895
_reflns_Friedel_fraction_max 0.890
_reflns_number_gt 3820
_reflns_number_total 6633
_reflns_threshold_expression 'I > 2\s(I)'
_cod_data_source_file c9dt01537j2.cif
_cod_data_source_block 6S
_cod_depositor_comments 'Adding full bibliography for 7700213--7700220.cif.'
_cod_database_code 7700220
_shelx_shelxl_version_number 2018/3
_shelx_space_group_comment
; 
The symmetry employed for this shelxl refinement is uniquely defined 
by the following loop, which should always be used as a source of 
symmetry information in preference to the above space-group names. 
They are only intended as comments. 
;
_shelx_estimated_absorpt_t_min 0.822
_shelx_estimated_absorpt_t_max 0.905

loop_
_space_group_symop_operation_xyz
'x, y, z'
'-x, y+1/2, -z'

loop_
_atom_site_label
_atom_site_type_symbol
_atom_site_fract_x
_atom_site_fract_y
_atom_site_fract_z
_atom_site_U_iso_or_equiv
_atom_site_adp_type
_atom_site_occupancy
_atom_site_site_symmetry_order
_atom_site_calc_flag
_atom_site_refinement_flags_posn
_atom_site_refinement_flags_adp
_atom_site_refinement_flags_occupancy
_atom_site_disorder_assembly
_atom_site_disorder_group
Y1 Y 0.32396(12) 0.54350(9) 0.31849(9) 0.0474(3) Uani 1 1 d . . . . .
B1 B 0.4051(18) 0.3366(13) 0.1903(15) 0.059(5) Uani 1 1 d . . . . .
H1' H 0.443(12) 0.266(10) 0.155(10) 0.071 Uiso 1 1 d . U . . .
N1 N 0.3604(12) 0.4154(9) 0.1071(9) 0.057(3) Uani 1 1 d . . . . .
N2 N 0.3133(11) 0.5043(8) 0.1303(8) 0.055(3) Uani 1 1 d . . . . .
N3 N 0.5238(12) 0.3662(8) 0.2775(9) 0.049(3) Uani 1 1 d . . . . .
N4 N 0.5152(13) 0.4356(9) 0.3563(10) 0.051(3) Uani 1 1 d . . . . .
N5 N 0.3007(12) 0.3039(8) 0.2408(10) 0.058(4) Uani 1 1 d . . . . .
N6 N 0.2363(13) 0.3715(8) 0.2863(9) 0.057(3) Uani 1 1 d . . . . .
P1 P -0.0026(4) 0.6279(3) 0.2927(3) 0.0588(11) Uani 1 1 d . . . . .
O1 O 0.1232(9) 0.5804(6) 0.2885(7) 0.061(3) Uani 1 1 d . . . . .
O2 O 0.3321(9) 0.4931(7) 0.4947(7) 0.063(3) Uani 1 1 d . . . . .
S1 S -0.0390(5) 0.6349(4) 0.4319(4) 0.0908(15) Uani 1 1 d . . . . .
C1 C 0.3519(17) 0.4128(13) 0.0034(13) 0.071(5) Uani 1 1 d . . . . .
C2 C 0.3029(17) 0.4991(15) -0.0406(12) 0.084(6) Uani 1 1 d . . . . .
H2A H 0.287632 0.516802 -0.111613 0.101 Uiso 1 1 calc R U . . .
C3 C 0.2794(13) 0.5570(14) 0.0403(12) 0.062(4) Uani 1 1 d . . . . .
C4 C 0.3838(19) 0.3235(13) -0.0534(14) 0.099(6) Uani 1 1 d . . . . .
H4A H 0.372018 0.339033 -0.127007 0.148 Uiso 1 1 calc R U . . .
H4B H 0.329298 0.269422 -0.046978 0.148 Uiso 1 1 calc R U . . .
H4C H 0.470466 0.304952 -0.022457 0.148 Uiso 1 1 calc R U . . .
C5 C 0.2137(17) 0.6531(13) 0.0292(13) 0.089(6) Uani 1 1 d . . . . .
H5A H 0.154308 0.657094 -0.039503 0.133 Uiso 1 1 calc R U . . .
H5B H 0.274576 0.705659 0.036729 0.133 Uiso 1 1 calc R U . . .
H5C H 0.169403 0.659265 0.083074 0.133 Uiso 1 1 calc R U . . .
C6 C 0.6436(16) 0.3331(12) 0.2988(14) 0.061(4) Uani 1 1 d . . . . .
C7 C 0.7104(16) 0.3728(12) 0.3882(14) 0.064(4) Uani 1 1 d . . . . .
H7A H 0.795301 0.361290 0.422149 0.077 Uiso 1 1 calc R U . . .
C8 C 0.6286(15) 0.4347(10) 0.4210(12) 0.054(4) Uani 1 1 d . . . . .
C9 C 0.6822(17) 0.2592(13) 0.2250(14) 0.091(6) Uani 1 1 d . . . . .
H9A H 0.662384 0.285929 0.154430 0.137 Uiso 1 1 calc R U . . .
H9B H 0.636905 0.198214 0.224620 0.137 Uiso 1 1 calc R U . . .
H9C H 0.771631 0.246887 0.249332 0.137 Uiso 1 1 calc R U . . .
C10 C 0.6665(16) 0.4953(12) 0.5232(12) 0.082(5) Uani 1 1 d . . . . .
H10A H 0.754088 0.483466 0.558310 0.123 Uiso 1 1 calc R U . . .
H10B H 0.654142 0.564534 0.506501 0.123 Uiso 1 1 calc R U . . .
H10C H 0.615105 0.476137 0.568923 0.123 Uiso 1 1 calc R U . . .
C11 C 0.2466(16) 0.2125(11) 0.2393(13) 0.073(5) Uani 1 1 d . . . . .
C12 C 0.1501(18) 0.2214(11) 0.2881(15) 0.091(6) Uani 1 1 d . . . . .
H12A H 0.097632 0.171085 0.300430 0.109 Uiso 1 1 calc R U . . .
C13 C 0.1471(15) 0.3201(10) 0.3150(13) 0.063(4) Uani 1 1 d . . . . .
C14 C 0.299(2) 0.1229(12) 0.1949(18) 0.115(8) Uani 1 1 d . . . . .
H14A H 0.249406 0.065471 0.200280 0.172 Uiso 1 1 calc R U . . .
H14B H 0.295760 0.134479 0.121744 0.172 Uiso 1 1 calc R U . . .
H14C H 0.385425 0.112032 0.234460 0.172 Uiso 1 1 calc R U . . .
C15 C 0.0561(16) 0.3656(12) 0.3698(14) 0.082(6) Uani 1 1 d . . . . .
H15A H 0.000123 0.315373 0.383045 0.123 Uiso 1 1 calc R U . . .
H15B H 0.102644 0.394288 0.435889 0.123 Uiso 1 1 calc R U . . .
H15C H 0.007451 0.416243 0.325469 0.123 Uiso 1 1 calc R U . . .
C16 C 0.4405(15) 0.7010(11) 0.2618(13) 0.058(4) Uani 1 1 d . . . . .
H16A H 0.463179 0.706752 0.194494 0.070 Uiso 1 1 calc R U . . .
C17 C 0.3279(17) 0.7397(11) 0.2801(14) 0.068(5) Uani 1 1 d . . . . .
H17A H 0.262363 0.777920 0.230007 0.082 Uiso 1 1 calc R U . . .
C18 C 0.3442(18) 0.7317(10) 0.3895(14) 0.067(5) Uani 1 1 d . . . . .
H18A H 0.288843 0.762328 0.428323 0.080 Uiso 1 1 calc R U . . .
C19 C 0.4571(17) 0.6896(11) 0.4350(13) 0.067(5) Uani 1 1 d . . . . .
H19A H 0.495046 0.685833 0.511790 0.081 Uiso 1 1 calc R U . . .
C20 C 0.5238(17) 0.6700(11) 0.3572(15) 0.063(5) Uani 1 1 d . . . . .
H20A H 0.613591 0.652936 0.369696 0.075 Uiso 1 1 calc R U . . .
C21 C -0.1242(13) 0.5655(10) 0.2016(11) 0.057(4) Uani 1 1 d . . . . .
C22 C -0.0950(17) 0.5006(12) 0.1265(14) 0.073(5) Uani 1 1 d . . . . .
H22A H -0.011117 0.487266 0.128142 0.087 Uiso 1 1 calc R U . . .
C23 C -0.193(2) 0.4573(14) 0.0508(15) 0.084(5) Uani 1 1 d . . . . .
H23A H -0.173123 0.411587 0.004341 0.101 Uiso 1 1 calc R U . . .
C24 C -0.318(2) 0.4788(15) 0.0410(16) 0.090(6) Uani 1 1 d . . . . .
H24A H -0.381864 0.452364 -0.013982 0.109 Uiso 1 1 calc R U . . .
C25 C -0.3458(15) 0.5406(19) 0.1152(15) 0.087(5) Uani 1 1 d . . . . .
H25A H -0.429632 0.553861 0.113481 0.104 Uiso 1 1 calc R U . . .
C26 C -0.2516(15) 0.5815(10) 0.1900(13) 0.063(4) Uani 1 1 d . . . . .
H26A H -0.273785 0.624058 0.238013 0.076 Uiso 1 1 calc R U . . .
C27 C -0.0060(16) 0.7526(12) 0.2387(16) 0.071(5) Uani 1 1 d . . . . .
C28 C -0.0346(17) 0.7660(13) 0.1288(18) 0.091(6) Uani 1 1 d . . . . .
H28A H -0.054885 0.711223 0.084363 0.110 Uiso 1 1 calc R U . . .
C29 C -0.033(2) 0.8604(19) 0.084(2) 0.127(9) Uani 1 1 d . . . . .
H29A H -0.053509 0.868790 0.010992 0.153 Uiso 1 1 calc R U . . .
C30 C -0.002(2) 0.9388(19) 0.150(3) 0.147(14) Uani 1 1 d . . . . .
H30A H 0.001491 1.001510 0.121700 0.176 Uiso 1 1 calc R U . . .
C31 C 0.024(2) 0.9278(16) 0.261(3) 0.138(12) Uani 1 1 d . . . . .
H31A H 0.041972 0.982824 0.304886 0.165 Uiso 1 1 calc R U . . .
C32 C 0.0228(19) 0.8338(14) 0.3021(18) 0.102(7) Uani 1 1 d . . . . .
H32 H 0.042090 0.825884 0.375317 0.123 Uiso 1 1 calc R U . . .
C33 C 0.2915(17) 0.5590(13) 0.5698(11) 0.084(5) Uani 0.5 1 d . . P A 1
H33A H 0.205571 0.582047 0.539573 0.101 Uiso 0.5 1 calc R U P A 1
H33B H 0.347182 0.615997 0.587316 0.101 Uiso 0.5 1 calc R U P A 1
C34 C 0.299(4) 0.498(3) 0.664(3) 0.086(12) Uani 0.5 1 d D U P A 1
H34A H 0.343895 0.534587 0.727143 0.104 Uiso 0.5 1 calc R U P A 1
H34B H 0.214239 0.484430 0.670158 0.104 Uiso 0.5 1 calc R U P A 1
C35 C 0.366(6) 0.403(4) 0.659(6) 0.18(4) Uani 0.5 1 d D . P A 1
H35A H 0.320423 0.346992 0.677052 0.218 Uiso 0.5 1 calc R U P A 1
H35B H 0.451537 0.403676 0.705380 0.218 Uiso 0.5 1 calc R U P A 1
C36 C 0.3678(18) 0.3988(12) 0.5457(13) 0.080(5) Uani 0.5 1 d . . P A 1
H36A H 0.452126 0.381232 0.541192 0.096 Uiso 0.5 1 calc R U P A 1
H36B H 0.309502 0.348106 0.509311 0.096 Uiso 0.5 1 calc R U P A 1
C33' C 0.2915(17) 0.5590(13) 0.5698(11) 0.084(5) Uani 0.5 1 d . . P A 2
H33C H 0.364190 0.587325 0.620782 0.101 Uiso 0.5 1 calc R U P A 2
H33D H 0.238503 0.612264 0.532510 0.101 Uiso 0.5 1 calc R U P A 2
C34' C 0.217(3) 0.491(2) 0.625(3) 0.070(11) Uani 0.5 1 d D U P A 2
H34C H 0.130685 0.480578 0.581723 0.084 Uiso 0.5 1 calc R U P A 2
H34D H 0.215395 0.515757 0.693896 0.084 Uiso 0.5 1 calc R U P A 2
C35' C 0.295(4) 0.399(3) 0.633(4) 0.060(12) Uani 0.5 1 d D . P A 2
H35C H 0.240868 0.340689 0.624283 0.072 Uiso 0.5 1 calc R U P A 2
H35D H 0.355235 0.395204 0.702278 0.072 Uiso 0.5 1 calc R U P A 2
C36' C 0.3678(18) 0.3988(12) 0.5457(13) 0.080(5) Uani 0.5 1 d . . P A 2
H36C H 0.458667 0.394838 0.576528 0.096 Uiso 0.5 1 calc R U P A 2
H36D H 0.341069 0.344417 0.496348 0.096 Uiso 0.5 1 calc R U P A 2

loop_
_atom_site_aniso_label
_atom_site_aniso_U_11
_atom_site_aniso_U_22
_atom_site_aniso_U_33
_atom_site_aniso_U_23
_atom_site_aniso_U_13
_atom_site_aniso_U_12
Y1 0.0704(8) 0.0390(6) 0.0428(7) 0.0007(10) 0.0324(6) -0.0005(10)
B1 0.078(14) 0.050(10) 0.064(13) -0.001(10) 0.042(11) -0.003(10)
N1 0.078(9) 0.055(8) 0.050(8) -0.005(6) 0.040(7) -0.005(7)
N2 0.089(9) 0.059(8) 0.028(6) 0.010(5) 0.032(6) 0.004(6)
N3 0.059(9) 0.040(7) 0.052(8) 0.001(6) 0.022(7) 0.003(6)
N4 0.066(10) 0.046(8) 0.040(8) 0.009(6) 0.014(7) -0.006(7)
N5 0.090(10) 0.040(7) 0.061(9) -0.009(6) 0.048(8) -0.010(7)
N6 0.093(10) 0.038(6) 0.055(8) -0.001(6) 0.044(8) -0.004(7)
P1 0.062(3) 0.052(2) 0.070(3) 0.003(2) 0.032(2) 0.004(2)
O1 0.080(8) 0.045(5) 0.056(6) 0.014(4) 0.016(5) -0.001(5)
O2 0.101(8) 0.052(5) 0.046(6) 0.012(5) 0.037(6) 0.007(5)
S1 0.125(4) 0.087(3) 0.080(3) -0.005(3) 0.061(3) 0.013(3)
C1 0.108(15) 0.072(11) 0.038(10) -0.013(9) 0.027(9) 0.004(10)
C2 0.104(14) 0.118(16) 0.038(9) -0.004(10) 0.030(9) -0.027(12)
C3 0.066(9) 0.063(11) 0.058(9) 0.009(10) 0.017(7) 0.004(10)
C4 0.147(18) 0.096(14) 0.074(13) -0.033(11) 0.065(13) 0.003(13)
C5 0.119(16) 0.094(14) 0.061(12) 0.018(10) 0.037(11) 0.015(12)
C6 0.064(11) 0.066(10) 0.065(12) 0.030(9) 0.037(9) 0.019(9)
C7 0.056(11) 0.072(11) 0.070(12) 0.015(9) 0.027(9) 0.015(9)
C8 0.062(11) 0.053(9) 0.050(10) 0.014(7) 0.021(9) -0.001(8)
C9 0.117(16) 0.092(14) 0.087(14) 0.014(11) 0.066(12) 0.038(11)
C10 0.116(15) 0.076(11) 0.054(10) -0.001(9) 0.022(10) 0.010(10)
C11 0.107(14) 0.049(9) 0.084(12) -0.021(9) 0.059(11) -0.015(9)
C12 0.132(17) 0.046(9) 0.126(16) -0.008(10) 0.088(14) -0.023(10)
C13 0.080(12) 0.046(8) 0.078(11) -0.003(8) 0.050(9) -0.015(8)
C14 0.164(19) 0.046(10) 0.18(2) -0.017(12) 0.118(17) -0.015(12)
C15 0.107(14) 0.063(10) 0.100(14) 0.029(10) 0.071(12) 0.010(10)
C16 0.066(12) 0.053(9) 0.053(11) 0.007(8) 0.012(9) -0.010(8)
C17 0.094(14) 0.038(9) 0.079(14) 0.015(9) 0.035(11) 0.005(9)
C18 0.110(15) 0.031(8) 0.075(13) -0.010(8) 0.053(11) 0.002(9)
C19 0.098(14) 0.054(9) 0.063(11) -0.005(8) 0.044(10) -0.011(10)
C20 0.069(13) 0.046(10) 0.081(14) -0.002(9) 0.033(11) -0.016(8)
C21 0.060(10) 0.053(11) 0.064(9) 0.032(8) 0.030(8) 0.010(7)
C22 0.070(12) 0.070(10) 0.082(12) -0.005(9) 0.029(10) -0.007(9)
C23 0.093(16) 0.083(13) 0.085(14) -0.002(11) 0.038(12) -0.016(11)
C24 0.086(16) 0.096(15) 0.083(15) 0.014(12) 0.011(12) -0.029(12)
C25 0.064(11) 0.090(12) 0.112(14) 0.018(18) 0.033(11) -0.021(14)
C26 0.060(11) 0.058(9) 0.075(12) 0.010(8) 0.025(9) -0.009(8)
C27 0.080(13) 0.049(10) 0.092(14) 0.015(10) 0.036(11) -0.002(9)
C28 0.083(14) 0.064(12) 0.126(19) 0.026(12) 0.026(13) -0.001(10)
C29 0.120(19) 0.106(18) 0.17(3) 0.083(19) 0.054(17) 0.004(16)
C30 0.09(2) 0.069(17) 0.28(5) 0.05(2) 0.06(3) -0.011(14)
C31 0.12(2) 0.045(12) 0.26(4) 0.019(19) 0.08(3) 0.017(12)
C32 0.123(18) 0.068(13) 0.119(18) 0.013(13) 0.039(14) 0.001(12)
C33 0.158(15) 0.056(12) 0.058(9) -0.003(9) 0.063(10) 0.012(12)
C34 0.11(2) 0.08(2) 0.08(2) 0.007(17) 0.046(19) -0.004(19)
C35 0.25(10) 0.23(7) 0.09(5) 0.08(5) 0.10(7) 0.17(7)
C36 0.135(16) 0.064(10) 0.055(11) 0.026(9) 0.052(11) 0.028(10)
C33' 0.158(15) 0.056(12) 0.058(9) -0.003(9) 0.063(10) 0.012(12)
C34' 0.09(2) 0.081(19) 0.053(19) 0.010(15) 0.036(17) -0.007(17)
C35' 0.08(3) 0.06(2) 0.06(3) 0.049(18) 0.05(2) 0.042(17)
C36' 0.135(16) 0.064(10) 0.055(11) 0.026(9) 0.052(11) 0.028(10)

loop_
_atom_type_symbol
_atom_type_description
_atom_type_scat_dispersion_real
_atom_type_scat_dispersion_imag
_atom_type_scat_source
C C 0.0033 0.0016 'International Tables Vol C Tables 4.2.6.8 and 6.1.1.4'
H H 0.0000 0.0000 'International Tables Vol C Tables 4.2.6.8 and 6.1.1.4'
B B 0.0013 0.0007 'International Tables Vol C Tables 4.2.6.8 and 6.1.1.4'
N N 0.0061 0.0033 'International Tables Vol C Tables 4.2.6.8 and 6.1.1.4'
P P 0.1023 0.0942 'International Tables Vol C Tables 4.2.6.8 and 6.1.1.4'
S S 0.1246 0.1234 'International Tables Vol C Tables 4.2.6.8 and 6.1.1.4'
Y Y -2.7962 3.5667 'International Tables Vol C Tables 4.2.6.8 and 6.1.1.4'
O O 0.0106 0.0060 'International Tables Vol C Tables 4.2.6.8 and 6.1.1.4'

loop_
_geom_angle_atom_site_label_1
_geom_angle_atom_site_label_2
_geom_angle_atom_site_label_3
_geom_angle
O1 Y1 O2 90.9(3)
O1 Y1 N4 157.2(3)
O2 Y1 N4 80.1(4)
O1 Y1 N2 95.2(4)
O2 Y1 N2 151.2(3)
N4 Y1 N2 83.6(4)
O1 Y1 N6 81.9(4)
O2 Y1 N6 79.2(3)
N4 Y1 N6 75.8(4)
N2 Y1 N6 73.9(4)
O1 Y1 C19 107.7(4)
O2 Y1 C19 77.6(4)
N4 Y1 C19 90.9(5)
N2 Y1 C19 126.5(4)
N6 Y1 C19 154.9(5)
O1 Y1 C16 107.4(4)
O2 Y1 C16 126.6(4)
N4 Y1 C16 94.7(4)
N2 Y1 C16 78.2(4)
N6 Y1 C16 151.3(4)
C19 Y1 C16 49.2(5)
O1 Y1 C18 80.4(5)
O2 Y1 C18 87.5(4)
N4 Y1 C18 119.7(5)
N2 Y1 C18 121.3(4)
N6 Y1 C18 157.6(4)
C19 Y1 C18 29.1(4)
C16 Y1 C18 49.2(5)
O1 Y1 C17 78.9(5)
O2 Y1 C17 117.5(4)
N4 Y1 C17 123.8(5)
N2 Y1 C17 91.3(5)
N6 Y1 C17 154.6(5)
C19 Y1 C17 49.4(5)
C16 Y1 C17 30.5(5)
C18 Y1 C17 30.1(5)
O1 Y1 C20 127.8(4)
O2 Y1 C20 100.3(5)
N4 Y1 C20 74.8(4)
N2 Y1 C20 98.1(5)
N6 Y1 C20 150.2(5)
C19 Y1 C20 30.7(5)
C16 Y1 C20 30.0(5)
C18 Y1 C20 49.8(5)
C17 Y1 C20 50.6(5)
N1 B1 N5 112.3(14)
N1 B1 N3 113.7(13)
N5 B1 N3 109.6(13)
N1 B1 H1' 112(6)
N5 B1 H1' 108(6)
N3 B1 H1' 100(6)
C1 N1 N2 108.6(12)
C1 N1 B1 129.5(14)
N2 N1 B1 121.8(11)
C3 N2 N1 107.6(11)
C3 N2 Y1 133.3(10)
N1 N2 Y1 118.9(8)
C6 N3 N4 108.7(13)
C6 N3 B1 130.8(14)
N4 N3 B1 120.4(12)
C8 N4 N3 103.3(12)
C8 N4 Y1 137.7(11)
N3 N4 Y1 117.3(9)
C11 N5 N6 109.4(11)
C11 N5 B1 128.7(13)
N6 N5 B1 121.5(11)
C13 N6 N5 106.0(10)
C13 N6 Y1 135.4(9)
N5 N6 Y1 117.9(8)
O1 P1 C21 107.6(6)
O1 P1 C27 107.3(6)
C21 P1 C27 104.3(8)
O1 P1 S1 117.3(4)
C21 P1 S1 110.4(5)
C27 P1 S1 109.1(7)
P1 O1 Y1 163.5(6)
C36' O2 C33' 108.4(11)
C36 O2 C33 108.4(11)
C36' O2 Y1 129.4(8)
C36 O2 Y1 129.4(8)
C33' O2 Y1 122.1(8)
C33 O2 Y1 122.1(8)
N1 C1 C2 108.9(14)
N1 C1 C4 124.1(16)
C2 C1 C4 126.9(16)
C1 C2 C3 107.0(15)
C1 C2 H2A 126.5
C3 C2 H2A 126.5
N2 C3 C2 107.8(15)
N2 C3 C5 124.6(14)
C2 C3 C5 127.1(15)
C1 C4 H4A 109.5
C1 C4 H4B 109.5
H4A C4 H4B 109.5
C1 C4 H4C 109.5
H4A C4 H4C 109.5
H4B C4 H4C 109.5
C3 C5 H5A 109.5
C3 C5 H5B 109.5
H5A C5 H5B 109.5
C3 C5 H5C 109.5
H5A C5 H5C 109.5
H5B C5 H5C 109.5
C7 C6 N3 109.2(15)
C7 C6 C9 130.3(16)
N3 C6 C9 120.5(17)
C6 C7 C8 105.7(15)
C6 C7 H7A 127.1
C8 C7 H7A 127.1
N4 C8 C7 113.0(15)
N4 C8 C10 123.6(14)
C7 C8 C10 123.5(16)
C6 C9 H9A 109.5
C6 C9 H9B 109.5
H9A C9 H9B 109.5
C6 C9 H9C 109.5
H9A C9 H9C 109.5
H9B C9 H9C 109.5
C8 C10 H10A 109.5
C8 C10 H10B 109.5
H10A C10 H10B 109.5
C8 C10 H10C 109.5
H10A C10 H10C 109.5
H10B C10 H10C 109.5
N5 C11 C12 107.4(13)
N5 C11 C14 121.1(13)
C12 C11 C14 131.4(14)
C13 C12 C11 106.0(13)
C13 C12 H12A 127.0
C11 C12 H12A 127.0
N6 C13 C12 111.2(13)
N6 C13 C15 123.4(13)
C12 C13 C15 125.4(13)
C11 C14 H14A 109.5
C11 C14 H14B 109.5
H14A C14 H14B 109.5
C11 C14 H14C 109.5
H14A C14 H14C 109.5
H14B C14 H14C 109.5
C13 C15 H15A 109.5
C13 C15 H15B 109.5
H15A C15 H15B 109.5
C13 C15 H15C 109.5
H15A C15 H15C 109.5
H15B C15 H15C 109.5
C20 C16 C17 110.5(16)
C20 C16 Y1 76.2(9)
C17 C16 Y1 75.3(9)
C20 C16 H16A 124.3
C17 C16 H16A 124.3
Y1 C16 H16A 124.3
C18 C17 C16 105.4(16)
C18 C17 Y1 74.8(9)
C16 C17 Y1 74.2(9)
C18 C17 H17A 126.6
C16 C17 H17A 126.6
Y1 C17 H17A 126.6
C19 C18 C17 109.7(15)
C19 C18 Y1 74.7(9)
C17 C18 Y1 75.1(9)
C19 C18 H18A 124.8
C17 C18 H18A 124.8
Y1 C18 H18A 124.8
C18 C19 C20 110.3(16)
C18 C19 Y1 76.2(9)
C20 C19 Y1 76.2(9)
C18 C19 H19A 124.3
C20 C19 H19A 124.3
Y1 C19 H19A 124.3
C16 C20 C19 104.2(16)
C16 C20 Y1 73.7(9)
C19 C20 Y1 73.1(9)
C16 C20 H20A 127.3
C19 C20 H20A 127.3
Y1 C20 H20A 127.3
C26 C21 C22 115.4(15)
C26 C21 P1 124.4(12)
C22 C21 P1 119.9(12)
C23 C22 C21 119.0(16)
C23 C22 H22A 120.5
C21 C22 H22A 120.5
C22 C23 C24 122.8(19)
C22 C23 H23A 118.6
C24 C23 H23A 118.6
C25 C24 C23 117.8(18)
C25 C24 H24A 121.1
C23 C24 H24A 121.1
C26 C25 C24 119.7(17)
C26 C25 H25A 120.2
C24 C25 H25A 120.2
C25 C26 C21 125.2(17)
C25 C26 H26A 117.4
C21 C26 H26A 117.4
C32 C27 C28 118.3(17)
C32 C27 P1 122.0(16)
C28 C27 P1 119.6(14)
C27 C28 C29 121(2)
C27 C28 H28A 119.3
C29 C28 H28A 119.3
C30 C29 C28 118(3)
C30 C29 H29A 120.9
C28 C29 H29A 120.9
C29 C30 C31 122(3)
C29 C30 H30A 119.2
C31 C30 H30A 119.2
C32 C31 C30 119(3)
C32 C31 H31A 120.6
C30 C31 H31A 120.6
C27 C32 C31 122(2)
C27 C32 H32 119.2
C31 C32 H32 119.2
O2 C33 C34 105.3(19)
O2 C33 H33A 110.7
C34 C33 H33A 110.7
O2 C33 H33B 110.7
C34 C33 H33B 110.7
H33A C33 H33B 108.8
C35 C34 C33 111(4)
C35 C34 H34A 109.5
C33 C34 H34A 109.5
C35 C34 H34B 109.5
C33 C34 H34B 109.5
H34A C34 H34B 108.0
C34 C35 C36 103(4)
C34 C35 H35A 111.3
C36 C35 H35A 111.3
C34 C35 H35B 111.3
C36 C35 H35B 111.3
H35A C35 H35B 109.2
O2 C36 C35 111(2)
O2 C36 H36A 109.5
C35 C36 H36A 109.5
O2 C36 H36B 109.5
C35 C36 H36B 109.5
H36A C36 H36B 108.1
C34' C33' O2 104.1(17)
C34' C33' H33C 110.9
O2 C33' H33C 110.9
C34' C33' H33D 110.9
O2 C33' H33D 110.9
H33C C33' H33D 109.0
C33' C34' C35' 99(2)
C33' C34' H34C 111.9
C35' C34' H34C 111.9
C33' C34' H34D 111.9
C35' C34' H34D 111.9
H34C C34' H34D 109.6
C34' C35' C36' 110(3)
C34' C35' H35C 109.7
C36' C35' H35C 109.7
C34' C35' H35D 109.7
C36' C35' H35D 109.7
H35C C35' H35D 108.2
O2 C36' C35' 102.3(14)
O2 C36' H36C 111.3
C35' C36' H36C 111.3
O2 C36' H36D 111.3
C35' C36' H36D 111.3
H36C C36' H36D 109.2

loop_
_geom_bond_atom_site_label_1
_geom_bond_atom_site_label_2
_geom_bond_distance
Y1 O1 2.185(10)
Y1 O2 2.382(9)
Y1 N4 2.489(13)
Y1 N2 2.490(10)
Y1 N6 2.504(11)
Y1 C19 2.674(15)
Y1 C16 2.683(15)
Y1 C18 2.693(14)
Y1 C17 2.696(16)
Y1 C20 2.715(16)
B1 N1 1.51(2)
B1 N5 1.53(2)
B1 N3 1.54(2)
B1 H1' 1.18(13)
N1 C1 1.335(18)
N1 N2 1.372(14)
N2 C3 1.340(17)
N3 C6 1.343(17)
N3 N4 1.414(16)
N4 C8 1.304(18)
N5 C11 1.366(18)
N5 N6 1.381(15)
N6 C13 1.331(16)
P1 O1 1.534(10)
P1 C21 1.748(16)
P1 C27 1.821(16)
P1 S1 1.967(6)
O2 C36' 1.441(16)
O2 C36 1.441(16)
O2 C33' 1.478(16)
O2 C33 1.478(16)
C1 C2 1.35(2)
C1 C4 1.50(2)
C2 C3 1.39(2)
C2 H2A 0.9300
C3 C5 1.47(2)
C4 H4A 0.9600
C4 H4B 0.9600
C4 H4C 0.9600
C5 H5A 0.9600
C5 H5B 0.9600
C5 H5C 0.9600
C6 C7 1.32(2)
C6 C9 1.52(2)
C7 C8 1.374(19)
C7 H7A 0.9300
C8 C10 1.527(19)
C9 H9A 0.9600
C9 H9B 0.9600
C9 H9C 0.9600
C10 H10A 0.9600
C10 H10B 0.9600
C10 H10C 0.9600
C11 C12 1.38(2)
C11 C14 1.52(2)
C12 C13 1.38(2)
C12 H12A 0.9300
C13 C15 1.505(19)
C14 H14A 0.9600
C14 H14B 0.9600
C14 H14C 0.9600
C15 H15A 0.9600
C15 H15B 0.9600
C15 H15C 0.9600
C16 C20 1.40(2)
C16 C17 1.42(2)
C16 H16A 0.9800
C17 C18 1.40(2)
C17 H17A 0.9800
C18 C19 1.35(2)
C18 H18A 0.9800
C19 C20 1.43(2)
C19 H19A 0.9800
C20 H20A 0.9800
C21 C26 1.379(18)
C21 C22 1.416(19)
C22 C23 1.38(2)
C22 H22A 0.9300
C23 C24 1.37(2)
C23 H23A 0.9300
C24 C25 1.37(2)
C24 H24A 0.9300
C25 C26 1.34(2)
C25 H25A 0.9300
C26 H26A 0.9300
C27 C32 1.36(2)
C27 C28 1.40(2)
C28 C29 1.40(3)
C28 H28A 0.9300
C29 C30 1.35(4)
C29 H29A 0.9300
C30 C31 1.40(4)
C30 H30A 0.9300
C31 C32 1.38(3)
C31 H31A 0.9300
C32 H32 0.9300
C33 C34 1.47(4)
C33 H33A 0.9700
C33 H33B 0.9700
C34 C35 1.494(14)
C34 H34A 0.9700
C34 H34B 0.9700
C35 C36 1.48(7)
C35 H35A 0.9700
C35 H35B 0.9700
C36 H36A 0.9700
C36 H36B 0.9700
C33' C34' 1.53(4)
C33' H33C 0.9700
C33' H33D 0.9700
C34' C35' 1.501(14)
C34' H34C 0.9700
C34' H34D 0.9700
C35' C36' 1.55(5)
C35' H35C 0.9700
C35' H35D 0.9700
C36' H36C 0.9700
C36' H36D 0.9700
